data_7014398
loop_
_publ_author_name
'Wang, Ru'
'Kang, Ling-Chen'
'Xiong, Jing'
'Dou, Xiao-Wei'
'Chen, Xiao-Yu'
'Zuo, Jing-Lin'
'You, Xiao-Zeng'

_publ_section_title
;
 Structures and physical properties of oligomeric and polymeric metal
 complexes based on bis(pyridyl)-substituted TTF ligands and an
 inorganic analogue.
;
_journal_issue 4
_journal_name_full 'Dalton transactions (Cambridge, England : 2003)'
_journal_page_first 919
_journal_page_last 926
_journal_paper_doi 10.1039/c0dt00739k
_journal_volume 40
_journal_year 2011
_chemical_formula_moiety 'C32 H18 F6 Mn N2 O4 S6'
_chemical_formula_sum 'C32 H18 F6 Mn N2 O4 S6'
_chemical_formula_weight 855.84
_chemical_name_systematic
;
?
;
_space_group_IT_number 15
_symmetry_cell_setting monoclinic
_symmetry_space_group_name_Hall '-C 2yc'
_symmetry_space_group_name_H-M 'C 1 2/c 1'
_atom_sites_solution_hydrogens geom
_atom_sites_solution_primary direct
_atom_sites_solution_secondary difmap
_audit_creation_method SHELXL-97
_cell_angle_alpha 90.00
_cell_angle_beta 106.841(7)
_cell_angle_gamma 90.00
_cell_formula_units_Z 4
_cell_length_a 21.761(7)
_cell_length_b 17.151(6)
_cell_length_c 10.831(3)
_cell_measurement_reflns_used 1783
_cell_measurement_temperature 291(2)
_cell_measurement_theta_max 23.6
_cell_measurement_theta_min 1.7
_cell_volume 3869(2)
_computing_cell_refinement 'Bruker SMART'
_computing_data_collection 'Bruker SMART'
_computing_data_reduction 'Bruker SAINT'
_computing_molecular_graphics 'Bruker SHELXTL'
_computing_publication_material 'Bruker SHELXTL'
_computing_structure_refinement 'Bruker SHELXTL'
_computing_structure_solution 'Bruker SHELXTL'
_diffrn_ambient_temperature 291(2)
_diffrn_measured_fraction_theta_full 0.998
_diffrn_measured_fraction_theta_max 0.998
_diffrn_measurement_device_type 'CCD area detector'
_diffrn_measurement_method 'phi and omega scans'
_diffrn_radiation_monochromator graphite
_diffrn_radiation_source 'fine-focus sealed tube'
_diffrn_radiation_type MoK\a
_diffrn_radiation_wavelength 0.71073
_diffrn_reflns_av_R_equivalents 0.1107
_diffrn_reflns_av_sigmaI/netI 0.1787
_diffrn_reflns_limit_h_max 25
_diffrn_reflns_limit_h_min -14
_diffrn_reflns_limit_k_max 20
_diffrn_reflns_limit_k_min -20
_diffrn_reflns_limit_l_max 11
_diffrn_reflns_limit_l_min -12
_diffrn_reflns_number 9468
_diffrn_reflns_theta_full 25.00
_diffrn_reflns_theta_max 25.00
_diffrn_reflns_theta_min 1.96
_exptl_absorpt_coefficient_mu 0.731
_exptl_absorpt_correction_T_max 0.9046
_exptl_absorpt_correction_T_min 0.8983
_exptl_absorpt_correction_type multi-scan
_exptl_absorpt_process_details 'SADABS,2000; Bruker'
_exptl_crystal_colour red
_exptl_crystal_density_diffrn 1.469
_exptl_crystal_density_method 'not measured'
_exptl_crystal_description block
_exptl_crystal_F_000 1724
_exptl_crystal_size_max 0.15
_exptl_crystal_size_mid 0.15
_exptl_crystal_size_min 0.14
_platon_squeeze_details
;
;
_refine_diff_density_max 0.353
_refine_diff_density_min -0.304
_refine_diff_density_rms 0.083
_refine_ls_extinction_method none
_refine_ls_goodness_of_fit_ref 0.918
_refine_ls_hydrogen_treatment constr
_refine_ls_matrix_type full
_refine_ls_number_parameters 232
_refine_ls_number_reflns 3409
_refine_ls_number_restraints 0
_refine_ls_restrained_S_all 0.918
_refine_ls_R_factor_all 0.1717
_refine_ls_R_factor_gt 0.0739
_refine_ls_shift/su_max 0.000
_refine_ls_shift/su_mean 0.000
_refine_ls_structure_factor_coef Fsqd
_refine_ls_weighting_details 'calc w=1/[\s^2^(Fo^2^)+(0.0650P)^2^+1.0000P] where P=(Fo^2^+2Fc^2^)/3'
_refine_ls_weighting_scheme calc
_refine_ls_wR_factor_gt 0.1818
_refine_ls_wR_factor_ref 0.2008
_reflns_number_gt 1167
_reflns_number_total 3409
_reflns_threshold_expression >2sigma(I)
_cod_data_source_file C0DT00739K.TXT
_cod_data_source_block 4
_cod_depositor_comments
;
The following automatic conversions were performed:
'_symmetry_cell_setting' value 'Monoclinic' changed to 'monoclinic'
according to '/home/saulius/struct/CIF-dictionaries/cif_core.dic'
dictionary named 'cif_core.dic' version 2.4.1 from
2010-06-29.

'_exptl_absorpt_correction_type' value 'Multi-Scan' changed
to 'multi-scan' according to
'/home/saulius/struct/CIF-dictionaries/cif_core.dic' dictionary named
'cif_core.dic' version 2.4.1 from 2010-06-29.

Automatic conversion script
Id: cif_fix_enum 1555 2011-01-17 13:19:09Z saulius 
;
_cod_original_sg_symbol_H-M 'C 2/c'
_cod_database_code 7014398

loop_
_symmetry_equiv_pos_as_xyz
'x, y, z'
'-x, y, -z+1/2'
'x+1/2, y+1/2, z'
'-x+1/2, y+1/2, -z+1/2'
'-x, -y, -z'
'x, -y, z-1/2'
'-x+1/2, -y+1/2, -z'
'x+1/2, -y+1/2, z-1/2'

loop_
_atom_site_label
_atom_site_type_symbol
_atom_site_fract_x
_atom_site_fract_y
_atom_site_fract_z
_atom_site_U_iso_or_equiv
_atom_site_adp_type
_atom_site_occupancy
_atom_site_symmetry_multiplicity
_atom_site_calc_flag
_atom_site_refinement_flags
_atom_site_disorder_assembly
_atom_site_disorder_group
Mn1 Mn 0.2500 0.2500 0.0000 0.0829(7) Uani 1 2 d S . .
C1 C 0.1544(7) 0.0454(8) -0.5187(12) 0.153(5) Uani 1 1 d . . .
H1 H 0.1227 0.0128 -0.5685 0.183 Uiso 1 1 d R . .
C2 C 0.2049(8) 0.0818(8) -0.5542(14) 0.144(5) Uani 1 1 d . . .
H2 H 0.2090 0.0734 -0.6363 0.172 Uiso 1 1 d R . .
C3 C 0.2485(6) 0.1267(6) -0.4784(9) 0.104(4) Uani 1 1 d . . .
H3 H 0.2824 0.1525 -0.4967 0.124 Uiso 1 1 d R . .
C4 C 0.2324(6) 0.1305(6) -0.3658(11) 0.108(4) Uani 1 1 d . . .
C5 C 0.2644(6) 0.1708(7) -0.2443(11) 0.101(4) Uani 1 1 d . . .
C6 C 0.3185(8) 0.2164(8) -0.2398(13) 0.115(4) Uani 1 1 d . . .
H6 H 0.3328 0.2153 -0.3128 0.138 Uiso 1 1 d R . .
C7 C 0.3529(7) 0.2621(9) -0.1402(16) 0.122(5) Uani 1 1 d . . .
C8 C 0.4139(10) 0.3001(13) -0.144(2) 0.181(7) Uani 1 1 d . . .
C9 C 0.2926(4) 0.0945(6) 0.1594(7) 0.083(3) Uani 1 1 d . . .
H9 H 0.2624 0.0737 0.0879 0.100 Uiso 1 1 d R . .
C10 C 0.3231(4) 0.0451(5) 0.2559(7) 0.077(3) Uani 1 1 d . . .
H10 H 0.3131 -0.0078 0.2494 0.093 Uiso 1 1 d R . .
C11 C 0.3482(4) 0.1972(5) 0.2647(7) 0.074(2) Uani 1 1 d . . .
H11 H 0.3578 0.2501 0.2676 0.089 Uiso 1 1 d R . .
C12 C 0.3811(4) 0.1516(5) 0.3667(7) 0.072(2) Uani 1 1 d . . .
H12 H 0.4113 0.1741 0.4365 0.086 Uiso 1 1 d R . .
C13 C 0.3692(4) 0.0726(5) 0.3650(6) 0.064(2) Uani 1 1 d . . .
C14 C 0.4024(3) 0.0225(5) 0.4702(6) 0.062(2) Uani 1 1 d . . .
C15 C 0.4043(4) -0.0557(5) 0.4711(6) 0.071(2) Uani 1 1 d . . .
H15 H 0.3816 -0.0834 0.3983 0.085 Uiso 1 1 d R . .
C16 C 0.4781(3) -0.0213(4) 0.6913(5) 0.058(2) Uani 1 1 d . . .
F1 F 0.4145(5) 0.3754(6) -0.1321(10) 0.202(4) Uani 1 1 d . . .
F2 F 0.4228(4) 0.2927(6) -0.2647(10) 0.218(4) Uani 1 1 d . . .
F3 F 0.4646(4) 0.2757(6) -0.0644(10) 0.221(5) Uani 1 1 d . . .
N1 N 0.3038(3) 0.1702(5) 0.1615(6) 0.071(2) Uani 1 1 d . . .
O1 O 0.3378(3) 0.2779(4) -0.0379(6) 0.111(2) Uani 1 1 d . . .
O2 O 0.2425(3) 0.1648(3) -0.1494(5) 0.0855(18) Uani 1 1 d . . .
S1 S 0.1678(2) 0.0760(2) -0.3617(3) 0.1587(15) Uani 1 1 d . . .
S2 S 0.44804(11) -0.10519(11) 0.60430(17) 0.0701(7) Uani 1 1 d . . .
S3 S 0.44697(11) 0.06662(12) 0.61520(16) 0.0736(7) Uani 1 1 d . . .

loop_
_atom_site_aniso_label
_atom_site_aniso_U_11
_atom_site_aniso_U_22
_atom_site_aniso_U_33
_atom_site_aniso_U_23
_atom_site_aniso_U_13
_atom_site_aniso_U_12
Mn1 0.0702(13) 0.1181(16) 0.0556(10) 0.0202(10) 0.0106(9) 0.0217(12)
C1 0.183(15) 0.138(12) 0.118(11) -0.021(8) 0.013(10) 0.022(11)
C2 0.193(17) 0.132(13) 0.105(10) 0.008(9) 0.041(11) 0.044(12)
C3 0.160(12) 0.101(8) 0.052(6) 0.001(6) 0.035(7) 0.057(8)
C4 0.139(11) 0.104(8) 0.079(8) 0.011(6) 0.030(8) 0.042(8)
C5 0.105(10) 0.115(9) 0.098(9) 0.056(8) 0.055(8) 0.061(8)
C6 0.111(12) 0.133(11) 0.123(11) 0.063(9) 0.067(9) 0.054(9)
C7 0.097(11) 0.133(12) 0.151(14) 0.077(11) 0.060(10) 0.038(9)
C8 0.136(17) 0.19(2) 0.23(2) 0.081(18) 0.082(16) 0.005(17)
C9 0.071(6) 0.110(8) 0.050(5) 0.012(5) -0.012(4) -0.001(6)
C10 0.067(6) 0.092(6) 0.059(5) -0.004(5) -0.002(5) -0.024(5)
C11 0.066(6) 0.076(6) 0.069(5) 0.003(5) 0.002(5) 0.008(5)
C12 0.078(6) 0.076(6) 0.050(5) 0.000(5) -0.001(4) 0.009(5)
C13 0.062(6) 0.075(6) 0.047(4) -0.004(4) 0.005(4) -0.003(5)
C14 0.060(5) 0.075(6) 0.044(4) -0.001(4) 0.008(4) -0.009(5)
C15 0.085(6) 0.066(6) 0.053(5) 0.002(4) 0.005(4) 0.000(5)
C16 0.069(6) 0.060(4) 0.044(4) 0.005(3) 0.012(4) -0.003(4)
F1 0.174(8) 0.185(8) 0.266(10) 0.053(8) 0.091(7) -0.017(8)
F2 0.182(8) 0.247(11) 0.263(10) 0.043(9) 0.123(8) -0.011(7)
F3 0.113(6) 0.247(10) 0.301(12) 0.115(8) 0.057(7) -0.006(7)
N1 0.061(5) 0.086(5) 0.059(4) 0.008(4) 0.004(4) 0.009(4)
O1 0.080(5) 0.155(7) 0.099(5) 0.040(5) 0.029(4) 0.019(4)
O2 0.084(4) 0.100(4) 0.074(4) 0.031(3) 0.026(3) 0.022(4)
S1 0.178(4) 0.173(3) 0.120(3) 0.004(2) 0.035(3) 0.023(3)
S2 0.0847(16) 0.0629(14) 0.0548(12) 0.0004(10) 0.0079(11) -0.0054(12)
S3 0.0851(16) 0.0681(14) 0.0514(11) -0.0039(10) -0.0057(11) -0.0001(13)

loop_
_atom_type_symbol
_atom_type_description
_atom_type_scat_dispersion_real
_atom_type_scat_dispersion_imag
_atom_type_scat_source
C C 0.0033 0.0016 'International Tables Vol C Tables 4.2.6.8 and 6.1.1.4'
H H 0.0000 0.0000 'International Tables Vol C Tables 4.2.6.8 and 6.1.1.4'
N N 0.0061 0.0033 'International Tables Vol C Tables 4.2.6.8 and 6.1.1.4'
S S 0.1246 0.1234 'International Tables Vol C Tables 4.2.6.8 and 6.1.1.4'
Mn Mn 0.3368 0.7283 'International Tables Vol C Tables 4.2.6.8 and 6.1.1.4'
O O 0.0106 0.0060 'International Tables Vol C Tables 4.2.6.8 and 6.1.1.4'
F F 0.0171 0.0103 'International Tables Vol C Tables 4.2.6.8 and 6.1.1.4'

loop_
_geom_angle_atom_site_label_1
_geom_angle_atom_site_label_2
_geom_angle_atom_site_label_3
_geom_angle
_geom_angle_site_symmetry_1
_geom_angle_site_symmetry_3
_geom_angle_publ_flag
O1 Mn1 O1 180.00(11) . 7 ?
O1 Mn1 O2 96.6(3) . 7 ?
O1 Mn1 O2 83.4(3) 7 7 ?
O1 Mn1 O2 83.4(3) . . ?
O1 Mn1 O2 96.6(3) 7 . ?
O2 Mn1 O2 180.0(3) 7 . ?
O1 Mn1 N1 90.4(2) . 7 ?
O1 Mn1 N1 89.6(2) 7 7 ?
O2 Mn1 N1 94.6(2) 7 7 ?
O2 Mn1 N1 85.4(2) . 7 ?
O1 Mn1 N1 89.6(2) . . ?
O1 Mn1 N1 90.4(2) 7 . ?
O2 Mn1 N1 85.4(2) 7 . ?
O2 Mn1 N1 94.6(2) . . ?
N1 Mn1 N1 180.0(3) 7 . ?
C2 C1 S1 102.3(11) . . ?
C2 C1 H1 127.9 . . ?
S1 C1 H1 129.8 . . ?
C3 C2 C1 124.7(15) . . ?
C3 C2 H2 116.0 . . ?
C1 C2 H2 119.2 . . ?
C2 C3 C4 105.2(13) . . ?
C2 C3 H3 128.4 . . ?
C4 C3 H3 126.3 . . ?
C3 C4 C5 130.2(13) . . ?
C3 C4 S1 115.1(10) . . ?
C5 C4 S1 114.5(9) . . ?
O2 C5 C6 122.0(12) . . ?
O2 C5 C4 120.1(13) . . ?
C6 C5 C4 117.8(12) . . ?
C7 C6 C5 127.5(13) . . ?
C7 C6 H6 116.1 . . ?
C5 C6 H6 116.4 . . ?
O1 C7 C6 126.0(14) . . ?
O1 C7 C8 112.7(19) . . ?
C6 C7 C8 121.3(18) . . ?
F3 C8 F1 107(2) . . ?
F3 C8 F2 106.3(19) . . ?
F1 C8 F2 100.5(15) . . ?
F3 C8 C7 116.7(15) . . ?
F1 C8 C7 114.6(19) . . ?
F2 C8 C7 110.7(19) . . ?
N1 C9 C10 123.6(7) . . ?
N1 C9 H9 118.4 . . ?
C10 C9 H9 118.0 . . ?
C9 C10 C13 120.8(8) . . ?
C9 C10 H10 119.9 . . ?
C13 C10 H10 119.3 . . ?
N1 C11 C12 124.1(8) . . ?
N1 C11 H11 117.9 . . ?
C12 C11 H11 118.0 . . ?
C11 C12 C13 119.8(7) . . ?
C11 C12 H12 119.9 . . ?
C13 C12 H12 120.3 . . ?
C12 C13 C10 115.5(7) . . ?
C12 C13 C14 121.7(7) . . ?
C10 C13 C14 122.8(8) . . ?
C15 C14 C13 127.5(7) . . ?
C15 C14 S3 114.6(6) . . ?
C13 C14 S3 118.0(6) . . ?
C14 C15 S2 120.8(6) . . ?
C14 C15 H15 119.8 . . ?
S2 C15 H15 119.4 . . ?
C16 C16 S2 124.2(2) 2_656 . ?
C16 C16 S3 120.8(2) 2_656 . ?
S2 C16 S3 115.0(3) . . ?
C9 N1 C11 116.2(7) . . ?
C9 N1 Mn1 122.0(5) . . ?
C11 N1 Mn1 121.8(6) . . ?
C7 O1 Mn1 126.5(10) . . ?
C5 O2 Mn1 126.6(8) . . ?
C4 S1 C1 92.6(7) . . ?
C15 S2 C16 94.4(3) . . ?
C16 S3 C14 95.0(4) . . ?

loop_
_geom_bond_atom_site_label_1
_geom_bond_atom_site_label_2
_geom_bond_distance
_geom_bond_site_symmetry_2
_geom_bond_publ_flag
Mn1 O1 2.122(7) . ?
Mn1 O1 2.122(7) 7 ?
Mn1 O2 2.150(6) 7 ?
Mn1 O2 2.150(6) . ?
Mn1 N1 2.262(6) 7 ?
Mn1 N1 2.262(6) . ?
C1 C2 1.410(16) . ?
C1 S1 1.721(12) . ?
C1 H1 0.9300 . ?
C2 C3 1.309(15) . ?
C2 H2 0.9300 . ?
C3 C4 1.364(12) . ?
C3 H3 0.9300 . ?
C4 C5 1.471(14) . ?
C4 S1 1.701(12) . ?
C5 O2 1.256(10) . ?
C5 C6 1.402(14) . ?
C6 C7 1.368(15) . ?
C6 H6 0.9300 . ?
C7 O1 1.273(15) . ?
C7 C8 1.49(2) . ?
C8 F3 1.256(18) . ?
C8 F1 1.30(2) . ?
C8 F2 1.39(2) . ?
C9 N1 1.319(9) . ?
C9 C10 1.361(10) . ?
C9 H9 0.9300 . ?
C10 C13 1.392(9) . ?
C10 H10 0.9300 . ?
C11 N1 1.331(8) . ?
C11 C12 1.373(9) . ?
C11 H11 0.9300 . ?
C12 C13 1.379(9) . ?
C12 H12 0.9300 . ?
C13 C14 1.443(10) . ?
C14 C15 1.341(9) . ?
C14 S3 1.760(7) . ?
C15 S2 1.707(7) . ?
C15 H15 0.9300 . ?
C16 C16 1.351(11) 2_656 ?
C16 S2 1.741(7) . ?
C16 S3 1.757(7) . ?

loop_
_geom_torsion_atom_site_label_1
_geom_torsion_atom_site_label_2
_geom_torsion_atom_site_label_3
_geom_torsion_atom_site_label_4
_geom_torsion
_geom_torsion_site_symmetry_1
_geom_torsion_site_symmetry_2
_geom_torsion_site_symmetry_3
_geom_torsion_site_symmetry_4
_geom_torsion_publ_flag
S1 C1 C2 C3 0.0(17) . . . . ?
C1 C2 C3 C4 -1.6(18) . . . . ?
C2 C3 C4 C5 178.5(10) . . . . ?
C2 C3 C4 S1 2.6(12) . . . . ?
C3 C4 C5 O2 -177.7(9) . . . . ?
S1 C4 C5 O2 -1.7(11) . . . . ?
C3 C4 C5 C6 3.4(15) . . . . ?
S1 C4 C5 C6 179.4(7) . . . . ?
O2 C5 C6 C7 -3.1(17) . . . . ?
C4 C5 C6 C7 175.8(11) . . . . ?
C5 C6 C7 O1 -8(2) . . . . ?
C5 C6 C7 C8 172.8(12) . . . . ?
O1 C7 C8 F3 69(3) . . . . ?
C6 C7 C8 F3 -112(2) . . . . ?
O1 C7 C8 F1 -57(2) . . . . ?
C6 C7 C8 F1 123(2) . . . . ?
O1 C7 C8 F2 -169.7(13) . . . . ?
C6 C7 C8 F2 10(2) . . . . ?
N1 C9 C10 C13 -0.2(13) . . . . ?
N1 C11 C12 C13 0.9(13) . . . . ?
C11 C12 C13 C10 -0.2(12) . . . . ?
C11 C12 C13 C14 -179.7(7) . . . . ?
C9 C10 C13 C12 -0.1(12) . . . . ?
C9 C10 C13 C14 179.4(8) . . . . ?
C12 C13 C14 C15 -166.9(9) . . . . ?
C10 C13 C14 C15 13.7(13) . . . . ?
C12 C13 C14 S3 12.1(11) . . . . ?
C10 C13 C14 S3 -167.3(6) . . . . ?
C13 C14 C15 S2 178.3(6) . . . . ?
S3 C14 C15 S2 -0.7(10) . . . . ?
C10 C9 N1 C11 0.8(13) . . . . ?
C10 C9 N1 Mn1 -178.6(6) . . . . ?
C12 C11 N1 C9 -1.1(12) . . . . ?
C12 C11 N1 Mn1 178.3(6) . . . . ?
O1 Mn1 N1 C9 -117.7(7) . . . . ?
O1 Mn1 N1 C9 62.3(7) 7 . . . ?
O2 Mn1 N1 C9 145.6(7) 7 . . . ?
O2 Mn1 N1 C9 -34.4(7) . . . . ?
N1 Mn1 N1 C9 55(24) 7 . . . ?
O1 Mn1 N1 C11 62.9(6) . . . . ?
O1 Mn1 N1 C11 -117.1(6) 7 . . . ?
O2 Mn1 N1 C11 -33.8(6) 7 . . . ?
O2 Mn1 N1 C11 146.2(6) . . . . ?
N1 Mn1 N1 C11 -124(24) 7 . . . ?
C6 C7 O1 Mn1 -7.9(16) . . . . ?
C8 C7 O1 Mn1 171.5(10) . . . . ?
O1 Mn1 O1 C7 106(64) 7 . . . ?
O2 Mn1 O1 C7 -159.5(8) 7 . . . ?
O2 Mn1 O1 C7 20.5(8) . . . . ?
N1 Mn1 O1 C7 -64.8(9) 7 . . . ?
N1 Mn1 O1 C7 115.2(9) . . . . ?
C6 C5 O2 Mn1 28.0(12) . . . . ?
C4 C5 O2 Mn1 -150.9(7) . . . . ?
O1 Mn1 O2 C5 -31.0(7) . . . . ?
O1 Mn1 O2 C5 149.0(7) 7 . . . ?
O2 Mn1 O2 C5 171(100) 7 . . . ?
N1 Mn1 O2 C5 60.0(7) 7 . . . ?
N1 Mn1 O2 C5 -120.0(7) . . . . ?
C3 C4 S1 C1 -2.4(9) . . . . ?
C5 C4 S1 C1 -179.0(8) . . . . ?
C2 C1 S1 C4 1.3(10) . . . . ?
C14 C15 S2 C16 -2.6(8) . . . . ?
C16 C16 S2 C15 -175.0(9) 2_656 . . . ?
S3 C16 S2 C15 5.0(5) . . . . ?
C16 C16 S3 C14 174.7(8) 2_656 . . . ?
S2 C16 S3 C14 -5.3(5) . . . . ?
C15 C14 S3 C16 3.6(7) . . . . ?
C13 C14 S3 C16 -175.5(6) . . . . ?

loop_
_platon_squeeze_void_nr
_platon_squeeze_void_average_x
_platon_squeeze_void_average_y
_platon_squeeze_void_average_z
_platon_squeeze_void_volume
_platon_squeeze_void_count_electrons
_platon_squeeze_void_content
1 0.000 0.000 -0.006 256 53 ' '
2 0.500 0.500 -0.003 256 53 ' '
